data_2204476
loop_
_publ_author_name
'Hema, R.'
'Parthasarathi, V.'
'Ranju Gupta'
'Linden, Anthony'

_publ_section_title
;
 17-Butyl-16,17a-dioxo-17-aza-<small>D</small>-homoestra-1,3,5(10)-trien-3-yl
 acetate
;
_journal_issue 11
_journal_name_full 'Acta Crystallographica Section E'
_journal_page_first o2002
_journal_page_last o2004
_journal_paper_doi 10.1107/S1600536804025061
_journal_volume 60
_journal_year 2004
_chemical_formula_iupac 'C24 H31 N O4'
_chemical_formula_moiety 'C24 H31 N O4'
_chemical_formula_sum 'C24 H31 N O4'
_chemical_formula_weight 397.51
_chemical_melting_point 449
_chemical_name_systematic
;
17-butyl-16,17a-dioxo-17-aza-D-homoestra-1,3,5(10)-trien-3-yl acetate
;
_space_group_IT_number 19
_symmetry_cell_setting orthorhombic
_symmetry_space_group_name_Hall 'P 2ac 2ab'
_symmetry_space_group_name_H-M 'P 21 21 21'
_atom_sites_solution_hydrogens geom
_atom_sites_solution_primary direct
_atom_sites_solution_secondary difmap
_audit_creation_method SHELXL-97
_cell_angle_alpha 90.00
_cell_angle_beta 90.00
_cell_angle_gamma 90.00
_cell_formula_units_Z 4
_cell_length_a 9.7793(4)
_cell_length_b 11.3997(4)
_cell_length_c 19.1470(7)
_cell_measurement_reflns_used 2182
_cell_measurement_temperature 160.0(10)
_cell_measurement_theta_max 25.0
_cell_measurement_theta_min 2.0
_cell_volume 2134.53(14)
_computing_cell_refinement 'DENZO--SMN (Otwinowski & Minor, 1997)'
_computing_data_collection 'COLLECT (Nonius, 2000)'
_computing_data_reduction 'DENZO--SMN and SCALEPACK (Otwinowski &  Minor, 1997)'
_computing_molecular_graphics 'ORTEP-3 (Farrugia, 1997)'
_computing_publication_material 'SHELXL97 and PLATON (Spek, 2003)'
_computing_structure_refinement 'SHELXL97 (Sheldrick, 1997)'
_computing_structure_solution 'SHELXS97 (Sheldrick, 1997)'
_diffrn_ambient_temperature 160.0(10)
_diffrn_detector_area_resol_mean 9
_diffrn_measured_fraction_theta_full 0.997
_diffrn_measured_fraction_theta_max 0.997
_diffrn_measurement_device_type 'Nonius KappaCCD area-detector'
_diffrn_measurement_method '\f and \w scans with \k offsets'
_diffrn_radiation_monochromator 'horizontally mounted graphite crystal'
_diffrn_radiation_source 'Nonius FR590 sealed tube generator'
_diffrn_radiation_type 'Mo K\a'
_diffrn_radiation_wavelength 0.71073
_diffrn_reflns_av_R_equivalents 0.0740
_diffrn_reflns_av_sigmaI/netI 0.0487
_diffrn_reflns_limit_h_max 11
_diffrn_reflns_limit_h_min -11
_diffrn_reflns_limit_k_max 13
_diffrn_reflns_limit_k_min -12
_diffrn_reflns_limit_l_max 22
_diffrn_reflns_limit_l_min -22
_diffrn_reflns_number 22788
_diffrn_reflns_theta_full 25.05
_diffrn_reflns_theta_max 25.05
_diffrn_reflns_theta_min 2.74
_diffrn_standards_decay_% 0
_diffrn_standards_number 0
_exptl_absorpt_coefficient_mu 0.0833
_exptl_absorpt_correction_type none
_exptl_crystal_colour colourless
_exptl_crystal_density_diffrn 1.237
_exptl_crystal_density_method 'not measured'
_exptl_crystal_description needle
_exptl_crystal_F_000 856
_exptl_crystal_size_max 0.25
_exptl_crystal_size_mid 0.13
_exptl_crystal_size_min 0.05
_refine_diff_density_max 0.178
_refine_diff_density_min -0.152
_refine_ls_abs_structure_details 'Flack &amp; Bernardinelli (2000)'
_refine_ls_extinction_coef 0.014(3)
_refine_ls_extinction_expression Fc^*^=kFc[1+0.001xFc^2^\l^3^/sin(2\q)]^-1/4^
_refine_ls_extinction_method SHELXL97
_refine_ls_goodness_of_fit_ref 1.039
_refine_ls_hydrogen_treatment constr
_refine_ls_matrix_type full
_refine_ls_number_parameters 266
_refine_ls_number_reflns 2159
_refine_ls_number_restraints 0
_refine_ls_restrained_S_all 1.039
_refine_ls_R_factor_all 0.0664
_refine_ls_R_factor_gt 0.0457
_refine_ls_shift/su_max 0.001
_refine_ls_shift/su_mean 0.000
_refine_ls_structure_factor_coef Fsqd
_refine_ls_weighting_details 'w = 1/[\s^2^(Fo^2^)+(0.0768P)^2^+0.0087P] where P = (Fo^2^+2Fc^2^)/3'
_refine_ls_weighting_scheme calc
_refine_ls_wR_factor_gt 0.1100
_refine_ls_wR_factor_ref 0.1236
_reflns_number_gt 1675
_reflns_number_total 2164
_reflns_threshold_expression I>2s(I)
_cod_data_source_file cv6389.cif
_cod_data_source_block I
_cod_database_code 2204476
_cod_database_fobs_code 2204476

loop_
_symmetry_equiv_pos_as_xyz
'x, y, z'
'-x+1/2, -y, z+1/2'
'x+1/2, -y+1/2, -z'
'-x, y+1/2, -z+1/2'

loop_
_atom_site_label
_atom_site_fract_x
_atom_site_fract_y
_atom_site_fract_z
_atom_site_U_iso_or_equiv
_atom_site_adp_type
_atom_site_calc_flag
_atom_site_refinement_flags
_atom_site_occupancy
_atom_site_type_symbol
O16 -0.1609(3) 0.0914(2) 0.51452(12) 0.0778(8) Uani d . 1 O
O17A 0.0877(3) -0.07401(19) 0.34344(12) 0.0640(7) Uani d . 1 O
O31 0.3794(2) 0.8050(2) 0.21799(10) 0.0543(6) Uani d . 1 O
O32 0.3289(3) 0.8042(3) 0.10407(13) 0.0832(8) Uani d . 1 O
N17 -0.0477(3) 0.0117(2) 0.42397(12) 0.0470(7) Uani d . 1 N
C1 0.3034(3) 0.4880(3) 0.20946(16) 0.0532(8) Uani d . 1 C
H1 0.3277 0.4207 0.1830 0.064 Uiso calc R 1 H
C2 0.3588(3) 0.5954(3) 0.19077(16) 0.0543(9) Uani d . 1 C
H2 0.4199 0.6019 0.1524 0.065 Uiso calc R 1 H
C3 0.3228(3) 0.6923(3) 0.22938(15) 0.0480(8) Uani d . 1 C
C4 0.2338(3) 0.6832(3) 0.28426(15) 0.0464(7) Uani d . 1 C
H4 0.2096 0.7514 0.3100 0.056 Uiso calc R 1 H
C5 0.1780(3) 0.5749(3) 0.30298(15) 0.0443(7) Uani d . 1 C
C6 0.0819(4) 0.5697(3) 0.36460(15) 0.0521(8) Uani d . 1 C
H61 0.0172 0.6363 0.3617 0.062 Uiso calc R 1 H
H62 0.1355 0.5788 0.4081 0.062 Uiso calc R 1 H
C7 0.0012(3) 0.4564(2) 0.36848(16) 0.0487(8) Uani d . 1 C
H71 -0.0700 0.4559 0.3317 0.058 Uiso calc R 1 H
H72 -0.0447 0.4506 0.4144 0.058 Uiso calc R 1 H
C8 0.0971(3) 0.3516(3) 0.35850(14) 0.0413(7) Uani d . 1 C
H8 0.1761 0.3618 0.3911 0.050 Uiso calc R 1 H
C9 0.1534(3) 0.3549(3) 0.28310(14) 0.0470(8) Uani d . 1 C
H9 0.0740 0.3423 0.2510 0.056 Uiso calc R 1 H
C10 0.2135(3) 0.4743(3) 0.26550(14) 0.0464(8) Uani d . 1 C
C11 0.2520(4) 0.2524(3) 0.27181(19) 0.0638(10) Uani d . 1 C
H111 0.2830 0.2523 0.2226 0.077 Uiso calc R 1 H
H112 0.3334 0.2634 0.3018 0.077 Uiso calc R 1 H
C12 0.1860(4) 0.1344(3) 0.28865(18) 0.0591(9) Uani d . 1 C
H121 0.2545 0.0713 0.2827 0.071 Uiso calc R 1 H
H122 0.1103 0.1197 0.2554 0.071 Uiso calc R 1 H
C13 0.1302(3) 0.1308(3) 0.36337(15) 0.0447(7) Uani d . 1 C
C14 0.0315(3) 0.2333(2) 0.37406(14) 0.0403(7) Uani d . 1 C
H14 -0.0454 0.2227 0.3403 0.048 Uiso calc R 1 H
C15 -0.0290(4) 0.2252(3) 0.44757(15) 0.0501(8) Uani d . 1 C
H151 0.0428 0.2458 0.4819 0.060 Uiso calc R 1 H
H152 -0.1033 0.2837 0.4520 0.060 Uiso calc R 1 H
C16 -0.0846(3) 0.1070(3) 0.46517(15) 0.0519(8) Uani d . 1 C
C17A 0.0558(3) 0.0155(3) 0.37384(15) 0.0475(8) Uani d . 1 C
C18 0.2489(3) 0.1303(3) 0.41682(18) 0.0621(10) Uani d . 1 C
H181 0.2128 0.1138 0.4635 0.093 Uiso calc R 1 H
H182 0.2938 0.2072 0.4169 0.093 Uiso calc R 1 H
H183 0.3154 0.0698 0.4039 0.093 Uiso calc R 1 H
C19 -0.1117(4) -0.1022(3) 0.43971(16) 0.0546(8) Uani d . 1 C
H191 -0.1162 -0.1495 0.3964 0.066 Uiso calc R 1 H
H192 -0.2064 -0.0890 0.4562 0.066 Uiso calc R 1 H
C20 -0.0335(3) -0.1692(3) 0.49455(17) 0.0545(8) Uani d . 1 C
H201 -0.0105 -0.1150 0.5332 0.065 Uiso calc R 1 H
H202 0.0535 -0.1969 0.4739 0.065 Uiso calc R 1 H
C21 -0.1089(4) -0.2739(3) 0.5245(2) 0.0652(9) Uani d . 1 C
H211 -0.1975 -0.2472 0.5438 0.078 Uiso calc R 1 H
H212 -0.1285 -0.3302 0.4864 0.078 Uiso calc R 1 H
C22 -0.0295(4) -0.3356(3) 0.5811(2) 0.0838(13) Uani d . 1 C
H221 0.0455 -0.3804 0.5600 0.126 Uiso calc R 1 H
H222 -0.0903 -0.3890 0.6064 0.126 Uiso calc R 1 H
H223 0.0080 -0.2775 0.6135 0.126 Uiso calc R 1 H
C31 0.3744(3) 0.8546(3) 0.15466(17) 0.0572(9) Uani d . 1 C
C32 0.4346(4) 0.9743(3) 0.1549(2) 0.0665(10) Uani d . 1 C
H321 0.5246 0.9723 0.1325 0.100 Uiso calc R 1 H
H322 0.4445 1.0015 0.2032 0.100 Uiso calc R 1 H
H323 0.3745 1.0280 0.1293 0.100 Uiso calc R 1 H

loop_
_atom_site_aniso_label
_atom_site_aniso_U_11
_atom_site_aniso_U_22
_atom_site_aniso_U_33
_atom_site_aniso_U_12
_atom_site_aniso_U_13
_atom_site_aniso_U_23
O16 0.102(2) 0.0566(14) 0.0746(16) 0.0206(13) 0.0419(16) 0.0129(12)
O17A 0.0734(16) 0.0478(13) 0.0710(14) -0.0042(12) 0.0134(13) -0.0252(11)
O31 0.0586(14) 0.0590(13) 0.0454(12) -0.0051(12) 0.0009(11) 0.0042(10)
O32 0.093(2) 0.105(2) 0.0518(14) -0.0111(17) -0.0125(14) 0.0094(14)
N17 0.0466(16) 0.0484(14) 0.0461(14) 0.0035(12) 0.0028(12) -0.0023(12)
C1 0.053(2) 0.058(2) 0.0487(17) -0.0045(17) 0.0117(16) -0.0143(15)
C2 0.045(2) 0.066(2) 0.0523(17) -0.0072(16) 0.0094(16) -0.0065(16)
C3 0.0462(19) 0.0527(19) 0.0452(16) -0.0016(15) -0.0031(14) -0.0012(15)
C4 0.0474(18) 0.0493(18) 0.0426(16) 0.0045(15) -0.0017(14) -0.0035(14)
C5 0.0410(17) 0.0505(18) 0.0413(15) 0.0028(15) -0.0006(14) -0.0038(14)
C6 0.062(2) 0.0499(17) 0.0439(16) 0.0080(17) 0.0097(15) -0.0026(14)
C7 0.053(2) 0.0484(16) 0.0448(16) 0.0105(15) 0.0110(15) 0.0031(14)
C8 0.0388(16) 0.0490(16) 0.0361(15) 0.0081(14) 0.0000(12) -0.0065(12)
C9 0.0465(18) 0.0550(19) 0.0395(15) -0.0065(15) 0.0050(13) -0.0138(14)
C10 0.0402(18) 0.0573(19) 0.0415(15) -0.0040(15) 0.0018(14) -0.0108(14)
C11 0.068(2) 0.0530(19) 0.070(2) -0.0051(17) 0.0300(18) -0.0209(18)
C12 0.062(2) 0.0504(19) 0.065(2) -0.0105(17) 0.0235(18) -0.0243(16)
C13 0.0420(17) 0.0435(16) 0.0487(16) 0.0032(14) 0.0011(14) -0.0146(14)
C14 0.0375(16) 0.0463(17) 0.0370(14) 0.0057(13) -0.0024(12) -0.0037(12)
C15 0.061(2) 0.0480(17) 0.0413(16) 0.0167(15) 0.0082(15) 0.0047(13)
C16 0.059(2) 0.0522(18) 0.0443(16) 0.0158(16) 0.0078(16) 0.0074(15)
C17A 0.0432(18) 0.0529(19) 0.0466(17) 0.0002(15) -0.0018(14) -0.0113(15)
C18 0.049(2) 0.0452(18) 0.092(2) 0.0109(15) -0.0178(18) -0.0130(18)
C19 0.0481(19) 0.0582(19) 0.0575(19) -0.0032(15) 0.0018(16) -0.0037(15)
C20 0.0513(18) 0.0491(18) 0.063(2) -0.0012(15) -0.0057(16) -0.0043(16)
C21 0.052(2) 0.057(2) 0.086(2) -0.0038(16) -0.0022(19) 0.0064(18)
C22 0.070(2) 0.062(2) 0.120(4) -0.0030(19) -0.009(2) 0.032(2)
C31 0.047(2) 0.080(2) 0.0451(18) 0.0046(18) 0.0023(17) 0.0035(18)
C32 0.073(3) 0.064(2) 0.063(2) 0.0029(19) 0.011(2) 0.0122(18)

loop_
_atom_type_symbol
_atom_type_description
_atom_type_scat_dispersion_real
_atom_type_scat_dispersion_imag
_atom_type_scat_source
C C 0.0033 0.0016
; International Tables for Crystallography (1992).
Vol. C, Tables 4.2.6.8 and 6.1.1.4
;
H H 0.0000 0.0000
; International Tables for Crystallography (1992).
Vol. C, Tables 4.2.6.8 and 6.1.1.4
;
N N 0.0061 0.0033
; International Tables for Crystallography (1992).
Vol. C, Tables 4.2.6.8 and 6.1.1.4
;
O O 0.0106 0.0060
; International Tables for Crystallography (1992).
Vol. C, Tables 4.2.6.8 and 6.1.1.4
;

loop_
_geom_angle_atom_site_label_1
_geom_angle_atom_site_label_2
_geom_angle_atom_site_label_3
_geom_angle
C31 O31 C3 120.6(3)
C16 N17 C17A 123.7(3)
C16 N17 C19 117.6(2)
C17A N17 C19 118.4(2)
C2 C1 C10 123.0(3)
C2 C1 H1 118.5
C10 C1 H1 118.5
C3 C2 C1 118.1(3)
C3 C2 H2 121.0
C1 C2 H2 121.0
C4 C3 C2 121.0(3)
C4 C3 O31 115.8(3)
C2 C3 O31 123.1(3)
C3 C4 C5 120.9(3)
C3 C4 H4 119.6
C5 C4 H4 119.6
C4 C5 C10 119.8(3)
C4 C5 C6 118.6(3)
C10 C5 C6 121.6(3)
C5 C6 C7 113.4(2)
C5 C6 H61 108.9
C7 C6 H61 108.9
C5 C6 H62 108.9
C7 C6 H62 108.9
H61 C6 H62 107.7
C6 C7 C8 109.9(3)
C6 C7 H71 109.7
C8 C7 H71 109.7
C6 C7 H72 109.7
C8 C7 H72 109.7
H71 C7 H72 108.2
C14 C8 C7 114.2(2)
C14 C8 C9 110.7(2)
C7 C8 C9 108.4(2)
C14 C8 H8 107.8
C7 C8 H8 107.8
C9 C8 H8 107.8
C10 C9 C11 114.1(2)
C10 C9 C8 111.5(2)
C11 C9 C8 109.7(3)
C10 C9 H9 107.0
C11 C9 H9 107.0
C8 C9 H9 107.0
C1 C10 C5 117.3(3)
C1 C10 C9 121.0(3)
C5 C10 C9 121.7(2)
C12 C11 C9 112.1(3)
C12 C11 H111 109.2
C9 C11 H111 109.2
C12 C11 H112 109.2
C9 C11 H112 109.2
H111 C11 H112 107.9
C11 C12 C13 111.8(2)
C11 C12 H121 109.3
C13 C12 H121 109.3
C11 C12 H122 109.3
C13 C12 H122 109.3
H121 C12 H122 107.9
C17A C13 C14 110.0(2)
C17A C13 C12 108.5(2)
C14 C13 C12 109.2(3)
C17A C13 C18 105.6(3)
C14 C13 C18 112.8(2)
C12 C13 C18 110.5(3)
C8 C14 C13 112.7(2)
C8 C14 C15 113.3(2)
C13 C14 C15 108.8(2)
C8 C14 H14 107.3
C13 C14 H14 107.3
C15 C14 H14 107.3
C16 C15 C14 113.8(3)
C16 C15 H151 108.8
C14 C15 H151 108.8
C16 C15 H152 108.8
C14 C15 H152 108.8
H151 C15 H152 107.7
O16 C16 N17 119.1(3)
O16 C16 C15 122.0(3)
N17 C16 C15 118.9(3)
O17A C17A N17 119.3(3)
O17A C17A C13 122.8(3)
N17 C17A C13 117.8(2)
C13 C18 H181 109.5
C13 C18 H182 109.5
H181 C18 H182 109.5
C13 C18 H183 109.5
H181 C18 H183 109.5
H182 C18 H183 109.5
N17 C19 C20 112.0(3)
N17 C19 H191 109.2
C20 C19 H191 109.2
N17 C19 H192 109.2
C20 C19 H192 109.2
H191 C19 H192 107.9
C19 C20 C21 114.6(3)
C19 C20 H201 108.6
C21 C20 H201 108.6
C19 C20 H202 108.6
C21 C20 H202 108.6
H201 C20 H202 107.6
C22 C21 C20 112.9(3)
C22 C21 H211 109.0
C20 C21 H211 109.0
C22 C21 H212 109.0
C20 C21 H212 109.0
H211 C21 H212 107.8
C21 C22 H221 109.5
C21 C22 H222 109.5
H221 C22 H222 109.5
C21 C22 H223 109.5
H221 C22 H223 109.5
H222 C22 H223 109.5
O32 C31 O31 122.5(3)
O32 C31 C32 125.8(3)
O31 C31 C32 111.7(3)
C31 C32 H321 109.5
C31 C32 H322 109.5
H321 C32 H322 109.5
C31 C32 H323 109.5
H321 C32 H323 109.5
H322 C32 H323 109.5

loop_
_geom_bond_atom_site_label_1
_geom_bond_atom_site_label_2
_geom_bond_distance
O16 C16 1.217(4)
O17A C17A 1.215(3)
O31 C31 1.339(4)
O31 C3 1.416(4)
O32 C31 1.211(4)
N17 C16 1.390(4)
N17 C17A 1.396(4)
N17 C19 1.472(4)
C1 C2 1.386(4)
C1 C10 1.396(4)
C1 H1 0.9500
C2 C3 1.375(4)
C2 H2 0.9500
C3 C4 1.369(4)
C4 C5 1.396(4)
C4 H4 0.9500
C5 C10 1.398(4)
C5 C6 1.510(4)
C6 C7 1.514(4)
C6 H61 0.9900
C6 H62 0.9900
C7 C8 1.530(4)
C7 H71 0.9900
C7 H72 0.9900
C8 C14 1.523(4)
C8 C9 1.546(4)
C8 H8 1.0000
C9 C10 1.520(4)
C9 C11 1.531(4)
C9 H9 1.0000
C11 C12 1.527(4)
C11 H111 0.9900
C11 H112 0.9900
C12 C13 1.532(4)
C12 H121 0.9900
C12 H122 0.9900
C13 C17A 1.516(4)
C13 C14 1.529(4)
C13 C18 1.547(4)
C14 C15 1.530(4)
C14 H14 1.0000
C15 C16 1.492(4)
C15 H151 0.9900
C15 H152 0.9900
C18 H181 0.9800
C18 H182 0.9800
C18 H183 0.9800
C19 C20 1.507(4)
C19 H191 0.9900
C19 H192 0.9900
C20 C21 1.515(4)
C20 H201 0.9900
C20 H202 0.9900
C21 C22 1.507(5)
C21 H211 0.9900
C21 H212 0.9900
C22 H221 0.9800
C22 H222 0.9800
C22 H223 0.9800
C31 C32 1.486(5)
C32 H321 0.9800
C32 H322 0.9800
C32 H323 0.9800

loop_
_geom_hbond_atom_site_label_D
_geom_hbond_atom_site_label_H
_geom_hbond_atom_site_label_A
_geom_hbond_site_symmetry_A
_geom_hbond_distance_DH
_geom_hbond_distance_HA
_geom_hbond_distance_DA
_geom_hbond_angle_DHA
_geom_hbond_publ_flag
C4 H4 O17A 1_565 0.95 2.41 3.315(4) 160 yes
C8 H8 O16 3_556 1.00 2.47 3.454(4) 169 yes
C9 H9 O17A 4_555 1.00 2.59 3.476(4) 148 yes
C15 H152 O32 4_545 0.99 2.46 3.223(4) 133 yes

loop_
_geom_torsion_atom_site_label_1
_geom_torsion_atom_site_label_2
_geom_torsion_atom_site_label_3
_geom_torsion_atom_site_label_4
_geom_torsion
C10 C1 C2 C3 -0.1(5)
C1 C2 C3 C4 -0.6(5)
C1 C2 C3 O31 175.9(3)
C31 O31 C3 C4 -128.5(3)
C31 O31 C3 C2 54.8(4)
C2 C3 C4 C5 0.6(5)
O31 C3 C4 C5 -176.1(3)
C3 C4 C5 C10 0.2(5)
C3 C4 C5 C6 179.2(3)
C4 C5 C6 C7 165.3(3)
C10 C5 C6 C7 -15.8(4)
C5 C6 C7 C8 47.5(4)
C6 C7 C8 C14 169.8(2)
C6 C7 C8 C9 -66.2(3)
C14 C8 C9 C10 177.5(2)
C7 C8 C9 C10 51.5(3)
C14 C8 C9 C11 -55.1(3)
C7 C8 C9 C11 178.9(2)
C2 C1 C10 C5 0.9(5)
C2 C1 C10 C9 178.8(3)
C4 C5 C10 C1 -0.9(4)
C6 C5 C10 C1 -179.8(3)
C4 C5 C10 C9 -178.8(3)
C6 C5 C10 C9 2.3(5)
C11 C9 C10 C1 36.5(4)
C8 C9 C10 C1 161.5(3)
C11 C9 C10 C5 -145.7(3)
C8 C9 C10 C5 -20.7(4)
C10 C9 C11 C12 -178.8(3)
C8 C9 C11 C12 55.3(4)
C9 C11 C12 C13 -56.4(4)
C11 C12 C13 C17A 175.1(3)
C11 C12 C13 C14 55.2(4)
C11 C12 C13 C18 -69.5(4)
C7 C8 C14 C13 179.9(2)
C9 C8 C14 C13 57.2(3)
C7 C8 C14 C15 -56.1(3)
C9 C8 C14 C15 -178.8(2)
C17A C13 C14 C8 -175.3(2)
C12 C13 C14 C8 -56.4(3)
C18 C13 C14 C8 67.0(3)
C17A C13 C14 C15 58.1(3)
C12 C13 C14 C15 177.1(3)
C18 C13 C14 C15 -59.5(3)
C8 C14 C15 C16 -175.9(3)
C13 C14 C15 C16 -49.8(3)
C17A N17 C16 O16 -168.9(3)
C19 N17 C16 O16 4.3(4)
C17A N17 C16 C15 11.0(5)
C19 N17 C16 C15 -175.9(3)
C14 C15 C16 O16 -164.2(3)
C14 C15 C16 N17 15.9(4)
C16 N17 C17A O17A 175.0(3)
C19 N17 C17A O17A 1.9(4)
C16 N17 C17A C13 -0.9(4)
C19 N17 C17A C13 -174.1(3)
C14 C13 C17A O17A 149.7(3)
C12 C13 C17A O17A 30.3(4)
C18 C13 C17A O17A -88.3(3)
C14 C13 C17A N17 -34.5(3)
C12 C13 C17A N17 -153.9(3)
C18 C13 C17A N17 87.6(3)
C16 N17 C19 C20 -87.2(3)
C17A N17 C19 C20 86.4(3)
N17 C19 C20 C21 167.3(3)
C19 C20 C21 C22 -177.8(3)
C3 O31 C31 O32 -4.1(5)
C3 O31 C31 C32 177.7(3)

loop_
_cod_related_entry_id
_cod_related_entry_database
_cod_related_entry_code
1 ChemSpider 21173932
